data_1100059
loop_
_publ_author_name
'Brandon, J. K.'
'Brizard, R. Y.'
'Chieh, P. C.'
'McMillan, R. K.'
'Pearson, W. B.'

_publ_section_title
;
 New refinements of the \g brass type structures Cu~5~Zn~8~, Cu~5~Cd~8~
 and Fe~3~Zn~10~
;
_journal_issue 6
_journal_name_full 'Acta Crystallographica Section B'
_journal_page_first 1412
_journal_page_last 1417
_journal_paper_doi 10.1107/S0567740874004997
_journal_volume 30
_journal_year 1974
_chemical_formula_sum 'Cu5 Zn8'
_chemical_name_structure_type Cu5Zn8
_space_group_IT_number 217
_symmetry_cell_setting cubic
_symmetry_Int_Tables_number 217
_symmetry_space_group_name_Hall 'I -4 2 3'
_symmetry_space_group_name_H-M 'I -4 3 m'
_cell_angle_alpha 90.00
_cell_angle_beta 90.00
_cell_angle_gamma 90.00
_cell_formula_units_Z 4
_cell_length_a 8.878
_cell_length_b 8.878
_cell_length_c 8.878
_cell_volume 699.75
_cod_depositor_comments
;
 Replacing the _atom_type_symbol data name with the _atom_site_type_symbol
 data name in the ATOM_SITE loop.

 Antanas Vaitkus,
 2018-08-07
;
_cod_database_code 1100059

loop_
_symmetry_equiv_pos_as_xyz
x,y,z
-x,-y,z
-x,y,-z
x,-y,-z
z,x,y
z,-x,-y
-z,-x,y
-z,x,-y
y,z,x
-y,z,-x
y,-z,-x
-y,-z,x
y,x,z
-y,-x,z
y,-x,-z
-y,x,-z
x,z,y
-x,z,-y
-x,-z,y
x,-z,-y
z,y,x
z,-y,-x
-z,y,-x
-z,-y,x
x+1/2,y+1/2,z+1/2
-x+1/2,-y+1/2,z+1/2
-x+1/2,y+1/2,-z+1/2
x+1/2,-y+1/2,-z+1/2
z+1/2,x+1/2,y+1/2
z+1/2,-x+1/2,-y+1/2
-z+1/2,-x+1/2,y+1/2
-z+1/2,x+1/2,-y+1/2
y+1/2,z+1/2,x+1/2
-y+1/2,z+1/2,-x+1/2
y+1/2,-z+1/2,-x+1/2
-y+1/2,-z+1/2,x+1/2
y+1/2,x+1/2,z+1/2
-y+1/2,-x+1/2,z+1/2
y+1/2,-x+1/2,-z+1/2
-y+1/2,x+1/2,-z+1/2
x+1/2,z+1/2,y+1/2
-x+1/2,z+1/2,-y+1/2
-x+1/2,-z+1/2,y+1/2
x+1/2,-z+1/2,-y+1/2
z+1/2,y+1/2,x+1/2
z+1/2,-y+1/2,-x+1/2
-z+1/2,y+1/2,-x+1/2
-z+1/2,-y+1/2,x+1/2

loop_
_atom_site_label
_atom_site_symmetry_multiplicity
_atom_site_Wyckoff_symbol
_atom_site_fract_x
_atom_site_fract_y
_atom_site_fract_z
_atom_site_occupancy
_atom_site_type_symbol
Zn1 8 c 0.1089 0.1089 0.1089 1.0000 Zn
Cu1 8 c -0.1720 -0.1720 -0.1720 1.0000 Cu
Cu2 12 e 0.3558 0.0000 0.0000 1.0000 Cu
Zn2 24 g 0.3128 0.3128 0.0366 1.0000 Zn

_cod_duplicate_entry 1100057
